data_7106717
loop_
_publ_author_name
'Maciej Bujak'
'Dieter Blaser'
'Andrzej Katrusiak'
'Roland Boese'

_publ_section_title
;
 Conformational Polymorphs of 1,1,2,2-Tetrachloroethane: Pressure
 vs.Temperature
;
_journal_name_full Chem.Commun.
_journal_page_first 8769
_journal_paper_doi 10.1039/c1cc10689a
_journal_volume 47
_journal_year 2011
_chemical_formula_moiety 'C2 H2 Cl4'
_chemical_formula_sum 'C2 H2 Cl4'
_chemical_formula_weight 167.84
_chemical_name_common 1,1,2,2-Tetrachloroethane
_chemical_name_systematic
;
1,1,2,2-Tetrachloroethane
;
_space_group_IT_number 14
_symmetry_cell_setting monoclinic
_symmetry_space_group_name_Hall '-P 2ybc'
_symmetry_space_group_name_H-M 'P 1 21/c 1'
_atom_sites_solution_hydrogens difmap
_atom_sites_solution_primary direct
_atom_sites_solution_secondary difmap
_audit_creation_method SHELXL-97
_cell_angle_alpha 90.00
_cell_angle_beta 104.90(2)
_cell_angle_gamma 90.00
_cell_formula_units_Z 2
_cell_length_a 6.1941(9)
_cell_length_b 6.186(2)
_cell_length_c 7.361(3)
_cell_measurement_pressure 650000
_cell_measurement_reflns_used 2619
_cell_measurement_temperature 295(2)
_cell_measurement_theta_max 28.57
_cell_measurement_theta_min 3.39
_cell_volume 272.57(15)
_computing_cell_refinement 'CrysAlisRED (Oxford Diffraction, 2004)'
_computing_data_collection 'CrysAlisCCD (Oxford Diffraction, 2004)'
_computing_data_reduction 'CrysAlisRED (Oxford Diffraction, 2004); REDSHABS (Katrusiak, A., 2003)'
_computing_molecular_graphics 'Mercury (Macrae at al., 2008)'
_computing_publication_material 'SHELXL--97 (Sheldrick, 2008)'
_computing_structure_refinement 'SHELXL--97 (Sheldrick, 2008)'
_computing_structure_solution 'SHELXS--97 (Sheldrick, 2008)'
_diffrn_ambient_environment 'diamond-anvil cell'
_diffrn_ambient_pressure 650000
_diffrn_ambient_temperature 295(2)
_diffrn_measured_fraction_theta_full 0.394
_diffrn_measured_fraction_theta_max 0.394
_diffrn_measurement_device_type 'KM-4 CCD'
_diffrn_measurement_method '\f- and \w-scans'
_diffrn_radiation_monochromator graphite
_diffrn_radiation_source 'fine-focus sealed tube'
_diffrn_radiation_type MoK\a
_diffrn_radiation_wavelength 0.71073
_diffrn_reflns_av_R_equivalents 0.1028
_diffrn_reflns_av_sigmaI/netI 0.0464
_diffrn_reflns_limit_h_max 7
_diffrn_reflns_limit_h_min -7
_diffrn_reflns_limit_k_max 5
_diffrn_reflns_limit_k_min -5
_diffrn_reflns_limit_l_max 7
_diffrn_reflns_limit_l_min -7
_diffrn_reflns_number 1157
_diffrn_reflns_theta_full 25.34
_diffrn_reflns_theta_max 25.34
_diffrn_reflns_theta_min 3.40
_diffrn_standards_interval_count 0
_diffrn_standards_number 0
_exptl_absorpt_coefficient_mu 2.008
_exptl_absorpt_correction_T_max 0.570
_exptl_absorpt_correction_T_min 0.218
_exptl_absorpt_correction_type numerical
_exptl_absorpt_process_details
;
Correction for absorption of the diamond-anvil cell and the sample
were made using program REDSHABS (Katrusiak, A. (2003) REDSHABS. Adam
Mickiewicz University Pozna\'n; Katrusiak, A. (2004) Z. Kristallogr.
219, 461-467).
;
_exptl_crystal_colour colorless
_exptl_crystal_density_diffrn 2.045
_exptl_crystal_density_method 'not measured'
_exptl_crystal_description cylindric
_exptl_crystal_F_000 164
_exptl_crystal_size_max 0.48
_exptl_crystal_size_mid 0.48
_exptl_crystal_size_min 0.22
_refine_diff_density_max 0.280
_refine_diff_density_min -0.245
_refine_diff_density_rms 0.071
_refine_ls_extinction_method none
_refine_ls_goodness_of_fit_ref 1.174
_refine_ls_hydrogen_treatment mixed
_refine_ls_matrix_type full
_refine_ls_number_parameters 31
_refine_ls_number_reflns 198
_refine_ls_number_restraints 2
_refine_ls_restrained_S_all 1.170
_refine_ls_R_factor_all 0.0620
_refine_ls_R_factor_gt 0.0598
_refine_ls_shift/su_max 0.000
_refine_ls_shift/su_mean 0.000
_refine_ls_structure_factor_coef Fsqd
_refine_ls_weighting_details 'calc w=1/[\s\^2\^(Fo\^2\^)+(0.0600P)\^2\^+0.8610P] where P=(Fo\^2\^+2Fc\^2\^)/3'
_refine_ls_weighting_scheme calc
_refine_ls_wR_factor_gt 0.1435
_refine_ls_wR_factor_ref 0.1469
_reflns_number_gt 191
_reflns_number_total 198
_reflns_threshold_expression I>2\s(I)
_cod_data_source_file c1cc10689a.txt
_cod_data_source_block 1122TCE_065GPa
_cod_depositor_comments
;
The following automatic conversions were performed:

data name '_atom_site_symetry_multiplicity' was replaced with
'_atom_site_symmetry_multiplicity' as specified in the replacement
file 'data/replacement-values/replacement_tags.lst'.

Automatic conversion script
Id: cif_correct_tags 9268 2022-04-12 08:56:07Z antanas 
;
_cod_original_sg_symbol_H-M 'P 21/c'
_cod_database_code 7106717

loop_
_symmetry_equiv_pos_as_xyz
'x, y, z'
'-x, y+1/2, -z+1/2'
'-x, -y, -z'
'x, -y-1/2, z-1/2'

loop_
_atom_site_label
_atom_site_type_symbol
_atom_site_fract_x
_atom_site_fract_y
_atom_site_fract_z
_atom_site_U_iso_or_equiv
_atom_site_adp_type
_atom_site_occupancy
_atom_site_symmetry_multiplicity
_atom_site_calc_flag
_atom_site_refinement_flags
_atom_site_disorder_assembly
_atom_site_disorder_group
C1 C 0.8851(14) 0.4797(16) 1.0174(15) 0.050(2) Uani 1 1 d D . .
H1 H 0.882(14) 0.514(11) 1.139(13) 0.060 Uiso 1 1 d D . .
Cl1 Cl 0.8093(3) 0.2067(4) 0.9869(3) 0.0519(9) Uani 1 1 d D . .
Cl2 Cl 0.6846(3) 0.6431(4) 0.8564(3) 0.0596(10) Uani 1 1 d D . .

loop_
_atom_site_aniso_label
_atom_site_aniso_U_11
_atom_site_aniso_U_22
_atom_site_aniso_U_33
_atom_site_aniso_U_23
_atom_site_aniso_U_13
_atom_site_aniso_U_12
C1 0.055(4) 0.046(11) 0.048(9) 0.004(3) 0.013(4) 0.012(5)
Cl1 0.0526(13) 0.051(3) 0.049(3) -0.0003(7) 0.0070(12) -0.0039(9)
Cl2 0.0467(12) 0.070(3) 0.056(3) 0.0123(10) 0.0029(12) 0.0131(11)

loop_
_atom_type_symbol
_atom_type_description
_atom_type_scat_dispersion_real
_atom_type_scat_dispersion_imag
_atom_type_scat_source
C C 0.0033 0.0016 'International Tables Vol C Tables 4.2.6.8 and 6.1.1.4'
H H 0.0000 0.0000 'International Tables Vol C Tables 4.2.6.8 and 6.1.1.4'
Cl Cl 0.1484 0.1585 'International Tables Vol C Tables 4.2.6.8 and 6.1.1.4'

loop_
_geom_angle_atom_site_label_1
_geom_angle_atom_site_label_2
_geom_angle_atom_site_label_3
_geom_angle
_geom_angle_site_symmetry_1
_geom_angle_site_symmetry_3
_geom_angle_publ_flag
C1 C1 Cl1 111.5(9) 3_767 . ?
C1 C1 Cl2 108.2(9) 3_767 . ?
Cl1 C1 Cl2 110.0(6) . . ?
C1 C1 H1 112(6) 3_767 . ?
Cl1 C1 H1 106(4) . . ?
Cl2 C1 H1 109(4) . . ?

loop_
_geom_bond_atom_site_label_1
_geom_bond_atom_site_label_2
_geom_bond_distance
_geom_bond_site_symmetry_2
_geom_bond_publ_flag
C1 C1 1.531(17) 3_767 ?
C1 Cl1 1.751(11) . ?
C1 Cl2 1.792(10) . ?
C1 H1 0.93(9) . ?
